data_4339608
loop_
_publ_author_name
'You, Tae-Soo'
'Grin, Yuri'
'Miller, Gordon J.'

_publ_section_title
;
 Planar versus puckered nets in the polar intermetallic series EuGaTt (Tt
 = Si, Ge, Sn).
;
_journal_issue 21
_journal_name_full 'Inorganic chemistry'
_journal_page_first 8801
_journal_page_last 8811
_journal_paper_doi 10.1021/ic701111e
_journal_volume 46
_journal_year 2007
_chemical_formula_sum 'Eu Ga Si'
_chemical_formula_weight 249.77
_chemical_name_systematic
; 
 ? 
;
_space_group_IT_number 191
_symmetry_cell_setting hexagonal
_symmetry_space_group_name_Hall '-P 6 2'
_symmetry_space_group_name_H-M 'P 6/m m m'
_atom_sites_solution_primary direct
_atom_sites_solution_secondary difmap
_audit_creation_method SHELXL-97
_cell_angle_alpha 90.00
_cell_angle_beta 90.00
_cell_angle_gamma 120.00
_cell_formula_units_Z 1
_cell_length_a 4.1687(6)
_cell_length_b 4.1687(6)
_cell_length_c 4.5543(9)
_cell_measurement_temperature 292(2)
_cell_volume 68.541(19)
_computing_structure_refinement 'SHELXL-97 (Sheldrick, 1997)'
_computing_structure_solution 'SHELXS-97 (Sheldrick, 1990)'
_diffrn_ambient_temperature 292(2)
_diffrn_measured_fraction_theta_full 1.000
_diffrn_measured_fraction_theta_max 1.000
_diffrn_measurement_device_type 'STOE IPDS'
_diffrn_measurement_method '\w scans'
_diffrn_radiation_monochromator graphite
_diffrn_radiation_source 'fine-focus sealed tube'
_diffrn_radiation_type MoK\a
_diffrn_radiation_wavelength 0.71073
_diffrn_reflns_av_R_equivalents 0.0764
_diffrn_reflns_av_sigmaI/netI 0.0184
_diffrn_reflns_limit_h_max 6
_diffrn_reflns_limit_h_min -6
_diffrn_reflns_limit_k_max 6
_diffrn_reflns_limit_k_min -6
_diffrn_reflns_limit_l_max 7
_diffrn_reflns_limit_l_min -6
_diffrn_reflns_number 1988
_diffrn_reflns_theta_full 25.00
_diffrn_reflns_theta_max 34.82
_diffrn_reflns_theta_min 4.48
_exptl_absorpt_coefficient_mu 32.550
_exptl_absorpt_correction_T_max 0.3501
_exptl_absorpt_correction_T_min 0.1411
_exptl_absorpt_correction_type numerical
_exptl_absorpt_process_details numerical
_exptl_crystal_colour silver
_exptl_crystal_density_diffrn 6.051
_exptl_crystal_density_method 'not measured'
_exptl_crystal_description block
_exptl_crystal_F_000 108
_exptl_crystal_size_max 0.07
_exptl_crystal_size_mid 0.04
_exptl_crystal_size_min 0.04
_refine_diff_density_max 0.844
_refine_diff_density_min -0.705
_refine_diff_density_rms 0.184
_refine_ls_extinction_coef 0.024(7)
_refine_ls_extinction_expression Fc^*^=kFc[1+0.001xFc^2^\l^3^/sin(2\q)]^-1/4^
_refine_ls_extinction_method SHELXL
_refine_ls_goodness_of_fit_ref 1.185
_refine_ls_matrix_type full
_refine_ls_number_parameters 7
_refine_ls_number_reflns 86
_refine_ls_number_restraints 0
_refine_ls_restrained_S_all 1.185
_refine_ls_R_factor_all 0.0150
_refine_ls_R_factor_gt 0.0150
_refine_ls_shift/su_max 0.002
_refine_ls_shift/su_mean 0.000
_refine_ls_structure_factor_coef Fsqd
_refine_ls_weighting_details 'calc w=1/[\s^2^(Fo^2^)+(0.0143P)^2^+0.1107P] where P=(Fo^2^+2Fc^2^)/3'
_refine_ls_weighting_scheme calc
_refine_ls_wR_factor_gt 0.0323
_refine_ls_wR_factor_ref 0.0323
_reflns_number_gt 86
_reflns_number_total 86
_reflns_threshold_expression >2sigma(I)
_cod_data_source_file ic701111e-file003.cif
_cod_data_source_block p6mmm
_cod_depositor_comments
;
The following automatic conversions were performed:

'_symmetry_cell_setting' value 'Hexagonal' changed to 'hexagonal'
according to
/usr/data/users/saulius/automatic-downloads/retrospective/ACS/lib/dictionaries/cif_core.dic
dictionary named 'cif_core.dic' version 2.4.2 from 2011-04-26.

Automatic conversion script
Id: cif_fix_values 2281 2013-09-26 08:29:07Z andrius 
;
_cod_original_sg_symbol_H-M P6/mmm
_cod_database_code 4339608

loop_
_symmetry_equiv_pos_as_xyz
'x, y, z'
'-y, x-y, z'
'-x+y, -x, z'
'-x, -y, z'
'y, -x+y, z'
'x-y, x, z'
'y, x, -z'
'x-y, -y, -z'
'-x, -x+y, -z'
'-y, -x, -z'
'-x+y, y, -z'
'x, x-y, -z'
'-x, -y, -z'
'y, -x+y, -z'
'x-y, x, -z'
'x, y, -z'
'-y, x-y, -z'
'-x+y, -x, -z'
'-y, -x, z'
'-x+y, y, z'
'x, x-y, z'
'y, x, z'
'x-y, -y, z'
'-x, -x+y, z'

loop_
_atom_site_label
_atom_site_type_symbol
_atom_site_fract_x
_atom_site_fract_y
_atom_site_fract_z
_atom_site_U_iso_or_equiv
_atom_site_adp_type
_atom_site_occupancy
_atom_site_symmetry_multiplicity
_atom_site_calc_flag
_atom_site_refinement_flags
Eu1 Eu 0.0000 0.0000 0.0000 0.0101(2) Uani 1 24 d S
Ga1 Ga 0.3333 0.6667 0.5000 0.0174(5) Uani 0.501(10) 12 d SP
Si1 Si 0.3333 0.6667 0.5000 0.0174(5) Uani 0.499(10) 12 d SP

loop_
_atom_site_aniso_label
_atom_site_aniso_U_11
_atom_site_aniso_U_22
_atom_site_aniso_U_33
_atom_site_aniso_U_23
_atom_site_aniso_U_13
_atom_site_aniso_U_12
Eu1 0.0108(2) 0.0108(2) 0.0087(3) 0.000 0.000 0.00540(12)
Ga1 0.0101(5) 0.0101(5) 0.0319(8) 0.000 0.000 0.0050(3)
Si1 0.0101(5) 0.0101(5) 0.0319(8) 0.000 0.000 0.0050(3)

loop_
_atom_type_symbol
_atom_type_description
_atom_type_scat_dispersion_real
_atom_type_scat_dispersion_imag
_atom_type_scat_source
Si Si 0.0817 0.0704 'International Tables Vol C Tables 4.2.6.8 and 6.1.1.4'
Ga Ga 0.2307 1.6083 'International Tables Vol C Tables 4.2.6.8 and 6.1.1.4'
Eu Eu -0.1578 3.6682 'International Tables Vol C Tables 4.2.6.8 and 6.1.1.4'

loop_
_geom_angle_atom_site_label_1
_geom_angle_atom_site_label_2
_geom_angle_atom_site_label_3
_geom_angle
_geom_angle_site_symmetry_1
_geom_angle_site_symmetry_3
Si1 Eu1 Ga1 42.594(5) 13_666 .
Si1 Eu1 Si1 137.406(5) 13_666 13
Ga1 Eu1 Si1 180.0 . 13
Si1 Eu1 Si1 180.0 13_666 1_444
Ga1 Eu1 Si1 137.406(5) . 1_444
Si1 Eu1 Si1 42.594(5) 13 1_444
Si1 Eu1 Ga1 0.0 13_666 13_666
Ga1 Eu1 Ga1 42.594(5) . 13_666
Si1 Eu1 Ga1 137.406(5) 13 13_666
Si1 Eu1 Ga1 180.0 1_444 13_666
Si1 Eu1 Ga1 137.406(5) 13_666 13
Ga1 Eu1 Ga1 180.0 . 13
Si1 Eu1 Ga1 0.0 13 13
Si1 Eu1 Ga1 42.594(5) 1_444 13
Ga1 Eu1 Ga1 137.406(5) 13_666 13
Si1 Eu1 Ga1 180.0 13_666 1_444
Ga1 Eu1 Ga1 137.406(5) . 1_444
Si1 Eu1 Ga1 42.594(5) 13 1_444
Si1 Eu1 Ga1 0.0 1_444 1_444
Ga1 Eu1 Ga1 180.0 13_666 1_444
Ga1 Eu1 Ga1 42.594(5) 13 1_444
Si1 Eu1 Si1 77.965(11) 13_666 13_566
Ga1 Eu1 Si1 42.594(5) . 13_566
Si1 Eu1 Si1 137.406(5) 13 13_566
Si1 Eu1 Si1 102.035(11) 1_444 13_566
Ga1 Eu1 Si1 77.965(11) 13_666 13_566
Ga1 Eu1 Si1 137.406(5) 13 13_566
Ga1 Eu1 Si1 102.035(11) 1_444 13_566
Si1 Eu1 Si1 137.406(5) 13_666 13_565
Ga1 Eu1 Si1 102.035(11) . 13_565
Si1 Eu1 Si1 77.965(11) 13 13_565
Si1 Eu1 Si1 42.594(5) 1_444 13_565
Ga1 Eu1 Si1 137.406(5) 13_666 13_565
Ga1 Eu1 Si1 77.965(11) 13 13_565
Ga1 Eu1 Si1 42.594(5) 1_444 13_565
Si1 Eu1 Si1 86.829(14) 13_566 13_565
Si1 Eu1 Ga1 102.035(11) 13_666 1_544
Ga1 Eu1 Ga1 137.406(5) . 1_544
Si1 Eu1 Ga1 42.594(5) 13 1_544
Si1 Eu1 Ga1 77.965(11) 1_444 1_544
Ga1 Eu1 Ga1 102.035(11) 13_666 1_544
Ga1 Eu1 Ga1 42.594(5) 13 1_544
Ga1 Eu1 Ga1 77.965(11) 1_444 1_544
Si1 Eu1 Ga1 180.0 13_566 1_544
Si1 Eu1 Ga1 93.171(14) 13_565 1_544
Si1 Eu1 Si1 42.594(5) 13_666 1_545
Ga1 Eu1 Si1 77.965(11) . 1_545
Si1 Eu1 Si1 102.035(11) 13 1_545
Si1 Eu1 Si1 137.406(5) 1_444 1_545
Ga1 Eu1 Si1 42.594(5) 13_666 1_545
Ga1 Eu1 Si1 102.035(11) 13 1_545
Ga1 Eu1 Si1 137.406(5) 1_444 1_545
Si1 Eu1 Si1 93.171(14) 13_566 1_545
Si1 Eu1 Si1 180.0 13_565 1_545
Ga1 Eu1 Si1 86.829(14) 1_544 1_545
Si1 Ga1 Si1 120.0 13_676 13_566
Si1 Ga1 Ga1 0.0 13_676 13_676
Si1 Ga1 Ga1 120.0 13_566 13_676
Si1 Ga1 Ga1 120.0 13_676 13_566
Si1 Ga1 Ga1 0.0 13_566 13_566
Ga1 Ga1 Ga1 120.0 13_676 13_566
Si1 Ga1 Si1 120.0 13_676 13_666
Si1 Ga1 Si1 120.0 13_566 13_666
Ga1 Ga1 Si1 120.0 13_676 13_666
Ga1 Ga1 Si1 120.0 13_566 13_666
Si1 Ga1 Ga1 120.0 13_676 13_666
Si1 Ga1 Ga1 120.0 13_566 13_666
Ga1 Ga1 Ga1 120.0 13_676 13_666
Ga1 Ga1 Ga1 120.0 13_566 13_666
Si1 Ga1 Ga1 0.0 13_666 13_666
Si1 Ga1 Eu1 136.586(7) 13_676 .
Si1 Ga1 Eu1 68.703(3) 13_566 .
Ga1 Ga1 Eu1 136.586(7) 13_676 .
Ga1 Ga1 Eu1 68.703(3) 13_566 .
Si1 Ga1 Eu1 68.703(3) 13_666 .
Ga1 Ga1 Eu1 68.703(3) 13_666 .
Si1 Ga1 Eu1 68.703(3) 13_676 1_666
Si1 Ga1 Eu1 136.586(7) 13_566 1_666
Ga1 Ga1 Eu1 68.703(3) 13_676 1_666
Ga1 Ga1 Eu1 136.586(7) 13_566 1_666
Si1 Ga1 Eu1 68.703(3) 13_666 1_666
Ga1 Ga1 Eu1 68.703(3) 13_666 1_666
Eu1 Ga1 Eu1 137.406(5) . 1_666
Si1 Ga1 Eu1 68.703(3) 13_676 1_566
Si1 Ga1 Eu1 68.703(3) 13_566 1_566
Ga1 Ga1 Eu1 68.703(3) 13_676 1_566
Ga1 Ga1 Eu1 68.703(3) 13_566 1_566
Si1 Ga1 Eu1 136.586(7) 13_666 1_566
Ga1 Ga1 Eu1 136.586(7) 13_666 1_566
Eu1 Ga1 Eu1 137.406(5) . 1_566
Eu1 Ga1 Eu1 77.965(11) 1_666 1_566
Si1 Ga1 Eu1 68.703(3) 13_676 1_565
Si1 Ga1 Eu1 68.703(3) 13_566 1_565
Ga1 Ga1 Eu1 68.703(3) 13_676 1_565
Ga1 Ga1 Eu1 68.703(3) 13_566 1_565
Si1 Ga1 Eu1 136.586(7) 13_666 1_565
Ga1 Ga1 Eu1 136.586(7) 13_666 1_565
Eu1 Ga1 Eu1 77.965(11) . 1_565
Eu1 Ga1 Eu1 137.406(5) 1_666 1_565
Eu1 Ga1 Eu1 86.829(14) 1_566 1_565
Si1 Ga1 Eu1 136.586(7) 13_676 1_556
Si1 Ga1 Eu1 68.703(3) 13_566 1_556
Ga1 Ga1 Eu1 136.586(7) 13_676 1_556
Ga1 Ga1 Eu1 68.703(3) 13_566 1_556
Si1 Ga1 Eu1 68.703(3) 13_666 1_556
Ga1 Ga1 Eu1 68.703(3) 13_666 1_556
Eu1 Ga1 Eu1 86.829(14) . 1_556
Eu1 Ga1 Eu1 77.965(11) 1_666 1_556
Eu1 Ga1 Eu1 77.965(11) 1_566 1_556
Eu1 Ga1 Eu1 137.406(5) 1_565 1_556
Si1 Ga1 Eu1 68.703(3) 13_676 1_665
Si1 Ga1 Eu1 136.586(7) 13_566 1_665
Ga1 Ga1 Eu1 68.703(3) 13_676 1_665
Ga1 Ga1 Eu1 136.586(7) 13_566 1_665
Si1 Ga1 Eu1 68.703(3) 13_666 1_665
Ga1 Ga1 Eu1 68.703(3) 13_666 1_665
Eu1 Ga1 Eu1 77.965(11) . 1_665
Eu1 Ga1 Eu1 86.829(14) 1_666 1_665
Eu1 Ga1 Eu1 137.406(5) 1_566 1_665
Eu1 Ga1 Eu1 77.965(11) 1_565 1_665
Eu1 Ga1 Eu1 137.406(5) 1_556 1_665

loop_
_geom_bond_atom_site_label_1
_geom_bond_atom_site_label_2
_geom_bond_distance
_geom_bond_site_symmetry_2
Eu1 Si1 3.3133(4) 13_666
Eu1 Ga1 3.3133(4) .
Eu1 Si1 3.3133(4) 13
Eu1 Si1 3.3133(4) 1_444
Eu1 Ga1 3.3133(4) 13_666
Eu1 Ga1 3.3133(4) 13
Eu1 Ga1 3.3133(4) 1_444
Eu1 Si1 3.3133(4) 13_566
Eu1 Si1 3.3133(4) 13_565
Eu1 Ga1 3.3133(4) 1_544
Eu1 Si1 3.3133(4) 1_545
Ga1 Si1 2.4068(3) 13_676
Ga1 Si1 2.4068(4) 13_566
Ga1 Ga1 2.4068(3) 13_676
Ga1 Ga1 2.4068(4) 13_566
Ga1 Si1 2.4068(4) 13_666
Ga1 Ga1 2.4068(4) 13_666
Ga1 Eu1 3.3133(4) 1_666
Ga1 Eu1 3.3133(4) 1_566
Ga1 Eu1 3.3133(4) 1_565
Ga1 Eu1 3.3133(4) 1_556
Ga1 Eu1 3.3133(4) 1_665
